data_7061634
loop_
_publ_author_name
'Rogozhin, Anton F.'
'Ilichev, Vasily A.'
'Fagin, Anatoly A.'
'Rumyantcev, Roman V.'
'Fukin, Georgy K.'
'Yablonskiy, Artem N.'
'Andreev, Boris A.'
'Bochkarev, Mikhail N.'

_publ_section_title
;
 Novel ditopic 2-mercaptothiazoles and their sodium salts: synthesis,
 structural diversity and luminescence
;
_journal_issue 29
_journal_name_full 'New Journal of Chemistry'
_journal_page_first 13987
_journal_page_last 13995
_journal_paper_doi 10.1039/D2NJ02746A
_journal_volume 46
_journal_year 2022
_chemical_formula_sum 'C12 H12 F2 N2 O2 S4'
_chemical_formula_weight 382.48
_space_group_crystal_system triclinic
_space_group_IT_number 2
_space_group_name_Hall '-P 1'
_space_group_name_H-M_alt 'P -1'
_atom_sites_solution_hydrogens mixed
_atom_sites_solution_primary dual
_atom_sites_solution_secondary difmap
_audit_creation_method SHELXL-2014/7
_audit_update_record
;
2022-03-16 deposited with the CCDC.	2022-07-01 downloaded from the CCDC.
;
_cell_angle_alpha 93.322(5)
_cell_angle_beta 107.069(6)
_cell_angle_gamma 103.852(5)
_cell_formula_units_Z 2
_cell_length_a 8.2628(6)
_cell_length_b 9.9330(5)
_cell_length_c 10.3705(6)
_cell_measurement_reflns_used 2242
_cell_measurement_temperature 100(2)
_cell_measurement_theta_max 29.7840
_cell_measurement_theta_min 3.2620
_cell_volume 782.42(9)
_computing_cell_refinement 'CrysAlisPro, Agilent Technologies'
_computing_data_collection 'CrysAlisPro, Agilent Technologies'
_computing_data_reduction 'CrysAlisPro, Agilent Technologies'
_computing_molecular_graphics SHELXTL
_computing_publication_material \^A
_computing_structure_refinement \^A
_computing_structure_solution SHELXT-2014/5
_diffrn_ambient_temperature 100(2)
_diffrn_measured_fraction_theta_full 0.998
_diffrn_measured_fraction_theta_max 0.998
_diffrn_measurement_device_type 'Xcalibur EOS'
_diffrn_measurement_method '\w scans'
_diffrn_radiation_monochromator graphite
_diffrn_radiation_source 'Enhance (Mo) X-ray Source'
_diffrn_radiation_type MoK\a
_diffrn_radiation_wavelength 0.71073
_diffrn_reflns_av_R_equivalents 0.0299
_diffrn_reflns_av_unetI/netI 0.0479
_diffrn_reflns_Laue_measured_fraction_full 0.998
_diffrn_reflns_Laue_measured_fraction_max 0.998
_diffrn_reflns_limit_h_max 10
_diffrn_reflns_limit_h_min -10
_diffrn_reflns_limit_k_max 12
_diffrn_reflns_limit_k_min -12
_diffrn_reflns_limit_l_max 13
_diffrn_reflns_limit_l_min -11
_diffrn_reflns_number 6815
_diffrn_reflns_point_group_measured_fraction_full 0.998
_diffrn_reflns_point_group_measured_fraction_max 0.998
_diffrn_reflns_theta_full 25.242
_diffrn_reflns_theta_max 26.999
_diffrn_reflns_theta_min 3.174
_exptl_absorpt_coefficient_mu 0.634
_exptl_absorpt_correction_T_max 0.967
_exptl_absorpt_correction_T_min 0.820
_exptl_absorpt_correction_type analytical
_exptl_absorpt_process_details
;
CrysAlisPro 1.171.38.46 (Rigaku Oxford Diffraction, 2015)
Analytical numeric absorption correction using a multifaceted crystal
			model based on expressions derived by R.C. Clark & J.S. Reid.
(Clark, R. C. & Reid, J. S. (1995). Acta Cryst. A51, 887-897)
Empirical absorption correction using spherical harmonics,
 implemented in SCALE3 ABSPACK scaling algorithm.
;
_exptl_crystal_colour colorless
_exptl_crystal_density_diffrn 1.623
_exptl_crystal_description stick
_exptl_crystal_F_000 392
_exptl_crystal_size_max 0.400
_exptl_crystal_size_mid 0.100
_exptl_crystal_size_min 0.050
_refine_diff_density_max 0.694
_refine_diff_density_min -0.326
_refine_diff_density_rms 0.072
_refine_ls_extinction_method none
_refine_ls_goodness_of_fit_ref 1.035
_refine_ls_hydrogen_treatment mixed
_refine_ls_matrix_type full
_refine_ls_number_parameters 209
_refine_ls_number_reflns 3414
_refine_ls_number_restraints 0
_refine_ls_restrained_S_all 1.035
_refine_ls_R_factor_all 0.0475
_refine_ls_R_factor_gt 0.0352
_refine_ls_shift/su_max 0.000
_refine_ls_shift/su_mean 0.000
_refine_ls_structure_factor_coef Fsqd
_refine_ls_weighting_details 'w=1/[\s^2^(Fo^2^)+(0.0427P)^2^] where P=(Fo^2^+2Fc^2^)/3'
_refine_ls_weighting_scheme calc
_refine_ls_wR_factor_gt 0.0844
_refine_ls_wR_factor_ref 0.0891
_reflns_Friedel_coverage 0.000
_reflns_number_gt 2809
_reflns_number_total 3414
_reflns_threshold_expression 'I > 2\s(I)'
_cod_data_source_file d2nj02746a2.cif
_cod_data_source_block dmbtf
_cod_depositor_comments 'Adding full bibliography for 7061634--7061639.cif.'
_cod_database_code 7061634
_shelx_shelxl_version_number 2014/7
_shelx_space_group_comment
;
The symmetry employed for this shelxl refinement is uniquely defined
by the following loop, which should always be used as a source of
symmetry information in preference to the above space-group names.
They are only intended as comments.
;
_shelx_estimated_absorpt_t_min 0.786
_shelx_estimated_absorpt_t_max 0.969
_oxdiff_exptl_absorpt_empirical_full_min 0.878
_oxdiff_exptl_absorpt_empirical_full_max 1.254
_oxdiff_exptl_absorpt_empirical_details
;
Empirical correction (ABSPACK) includes:
- Absorption correction using spherical harmonics
- Frame scaling
;

loop_
_space_group_symop_operation_xyz
'x, y, z'
'-x, -y, -z'

loop_
_atom_site_label
_atom_site_type_symbol
_atom_site_fract_x
_atom_site_fract_y
_atom_site_fract_z
_atom_site_U_iso_or_equiv
_atom_site_adp_type
_atom_site_occupancy
_atom_site_site_symmetry_order
_atom_site_calc_flag
_atom_site_refinement_flags_posn
_atom_site_refinement_flags_adp
_atom_site_refinement_flags_occupancy
_atom_site_disorder_assembly
_atom_site_disorder_group
S1 S 0.45956(7) 0.17712(5) 0.59371(6) 0.02041(14) Uani 1 1 d . . . . .
S2 S 0.36956(7) 0.43637(5) 0.67875(5) 0.01675(13) Uani 1 1 d . . . . .
S3 S 0.05921(7) 0.84113(5) 0.48905(6) 0.01853(14) Uani 1 1 d . . . . .
S4 S 0.12537(8) 0.93813(6) 0.78436(6) 0.02569(15) Uani 1 1 d . . . . .
F1 F 0.12837(16) 0.43877(12) 0.18493(12) 0.0203(3) Uani 1 1 d . . . . .
F2 F 0.01615(16) 0.67289(13) 0.20596(12) 0.0226(3) Uani 1 1 d . . . . .
O1 O 0.3990(2) 0.67208(15) 0.93746(15) 0.0227(3) Uani 1 1 d . . . . .
O2 O 0.6388(2) 0.79772(14) 0.79222(15) 0.0205(3) Uani 1 1 d . . . . .
N1 N 0.3047(2) 0.34129(17) 0.42900(19) 0.0147(4) Uani 1 1 d . . . . .
H1 H 0.305(3) 0.296(2) 0.359(3) 0.028(7) Uiso 1 1 d . . . . .
N2 N 0.2168(2) 0.72369(18) 0.68195(19) 0.0168(4) Uani 1 1 d . . . . .
H2 H 0.269(3) 0.715(2) 0.758(3) 0.022(7) Uiso 1 1 d . . . . .
C1 C 0.3771(3) 0.3104(2) 0.5550(2) 0.0165(4) Uani 1 1 d . . . . .
C2 C 0.2659(3) 0.5253(2) 0.5536(2) 0.0158(4) Uani 1 1 d . . . . .
C3 C 0.2397(3) 0.4584(2) 0.4249(2) 0.0146(4) Uani 1 1 d . . . . .
C4 C 0.1542(3) 0.5070(2) 0.3084(2) 0.0162(4) Uani 1 1 d . . . . .
C5 C 0.0971(3) 0.6246(2) 0.3200(2) 0.0159(4) Uani 1 1 d . . . . .
C6 C 0.1226(3) 0.6939(2) 0.4467(2) 0.0164(4) Uani 1 1 d . . . . .
C7 C 0.2081(3) 0.6449(2) 0.5646(2) 0.0153(4) Uani 1 1 d . . . . .
C8 C 0.1422(3) 0.8314(2) 0.6637(2) 0.0182(4) Uani 1 1 d . . . . .
C9 C 0.2778(3) 0.6623(3) 1.0139(2) 0.0300(5) Uani 1 1 d . . . . .
H9A H 0.1774 0.5802 0.9736 0.045 Uiso 1 1 calc R U . . .
H9B H 0.2364 0.7469 1.0117 0.045 Uiso 1 1 calc R U . . .
H9C H 0.3370 0.6529 1.1085 0.045 Uiso 1 1 calc R U . . .
C10 C 0.5573(3) 0.7797(2) 1.0017(2) 0.0220(5) Uani 1 1 d . . . . .
H10A H 0.6045 0.7693 1.0989 0.026 Uiso 1 1 calc R U . . .
H10B H 0.5334 0.8726 0.9965 0.026 Uiso 1 1 calc R U . . .
C11 C 0.6887(3) 0.7689(2) 0.9309(2) 0.0228(5) Uani 1 1 d . . . . .
H11A H 0.8031 0.8355 0.9825 0.027 Uiso 1 1 calc R U . . .
H11B H 0.7048 0.6733 0.9314 0.027 Uiso 1 1 calc R U . . .
C12 C 0.6543(3) 0.9438(2) 0.7828(3) 0.0292(5) Uani 1 1 d . . . . .
H12A H 0.6353 0.9596 0.6878 0.044 Uiso 1 1 calc R U . . .
H12B H 0.7720 0.9990 0.8388 0.044 Uiso 1 1 calc R U . . .
H12C H 0.5660 0.9724 0.8156 0.044 Uiso 1 1 calc R U . . .

loop_
_atom_site_aniso_label
_atom_site_aniso_U_11
_atom_site_aniso_U_22
_atom_site_aniso_U_33
_atom_site_aniso_U_23
_atom_site_aniso_U_13
_atom_site_aniso_U_12
S1 0.0215(3) 0.0180(3) 0.0228(3) 0.0055(2) 0.0057(2) 0.0083(2)
S2 0.0181(3) 0.0182(3) 0.0140(3) 0.0030(2) 0.0039(2) 0.0065(2)
S3 0.0201(3) 0.0176(3) 0.0187(3) 0.0022(2) 0.0056(2) 0.0072(2)
S4 0.0311(3) 0.0238(3) 0.0223(3) -0.0035(2) 0.0077(3) 0.0102(2)
F1 0.0231(7) 0.0249(6) 0.0130(6) 0.0003(5) 0.0049(5) 0.0082(5)
F2 0.0253(7) 0.0290(7) 0.0150(6) 0.0073(5) 0.0032(5) 0.0131(5)
O1 0.0232(9) 0.0242(8) 0.0166(8) 0.0001(6) 0.0039(7) 0.0024(6)
O2 0.0289(9) 0.0198(7) 0.0154(8) 0.0018(6) 0.0078(7) 0.0103(6)
N1 0.0162(9) 0.0161(9) 0.0141(9) 0.0025(7) 0.0060(7) 0.0066(7)
N2 0.0161(10) 0.0181(9) 0.0148(10) 0.0016(7) 0.0028(8) 0.0049(7)
C1 0.0133(10) 0.0173(10) 0.0191(11) 0.0021(8) 0.0068(9) 0.0023(8)
C2 0.0130(10) 0.0177(10) 0.0169(11) 0.0043(8) 0.0053(9) 0.0033(8)
C3 0.0131(10) 0.0145(9) 0.0167(11) 0.0029(8) 0.0059(9) 0.0033(7)
C4 0.0141(11) 0.0207(10) 0.0128(10) -0.0002(8) 0.0050(8) 0.0026(8)
C5 0.0127(10) 0.0210(10) 0.0127(10) 0.0068(8) 0.0020(8) 0.0033(8)
C6 0.0150(11) 0.0154(10) 0.0199(11) 0.0032(8) 0.0068(9) 0.0042(8)
C7 0.0122(10) 0.0161(10) 0.0169(11) 0.0013(8) 0.0051(8) 0.0020(8)
C8 0.0160(11) 0.0183(10) 0.0185(11) 0.0011(8) 0.0056(9) 0.0017(8)
C9 0.0239(13) 0.0404(14) 0.0210(13) 0.0074(11) 0.0057(10) 0.0007(10)
C10 0.0228(12) 0.0235(11) 0.0152(11) -0.0017(9) 0.0029(9) 0.0026(9)
C11 0.0248(12) 0.0267(11) 0.0164(11) 0.0023(9) 0.0043(9) 0.0092(9)
C12 0.0418(15) 0.0216(12) 0.0312(14) 0.0054(10) 0.0165(12) 0.0150(10)

loop_
_atom_type_symbol
_atom_type_description
_atom_type_scat_dispersion_real
_atom_type_scat_dispersion_imag
_atom_type_scat_source
C C 0.0033 0.0016 'International Tables Vol C Tables 4.2.6.8 and 6.1.1.4'
H H 0.0000 0.0000 'International Tables Vol C Tables 4.2.6.8 and 6.1.1.4'
N N 0.0061 0.0033 'International Tables Vol C Tables 4.2.6.8 and 6.1.1.4'
O O 0.0106 0.0060 'International Tables Vol C Tables 4.2.6.8 and 6.1.1.4'
F F 0.0171 0.0103 'International Tables Vol C Tables 4.2.6.8 and 6.1.1.4'
S S 0.1246 0.1234 'International Tables Vol C Tables 4.2.6.8 and 6.1.1.4'

loop_
_geom_angle_atom_site_label_1
_geom_angle_atom_site_label_2
_geom_angle_atom_site_label_3
_geom_angle
_geom_angle_site_symmetry_1
_geom_angle_site_symmetry_3
_geom_angle_publ_flag
C2 S2 C1 91.68(10) . . ?
C6 S3 C8 91.54(10) . . ?
C10 O1 C9 111.54(16) . . ?
C11 O2 C12 112.77(17) . . ?
C1 N1 C3 115.65(18) . . ?
C1 N1 H1 121.9(17) . . ?
C3 N1 H1 122.3(17) . . ?
C8 N2 C7 115.92(18) . . ?
C8 N2 H2 118.4(17) . . ?
C7 N2 H2 125.5(17) . . ?
N1 C1 S1 127.41(17) . . ?
N1 C1 S2 109.49(14) . . ?
S1 C1 S2 123.10(13) . . ?
C3 C2 C7 118.93(19) . . ?
C3 C2 S2 110.30(15) . . ?
C7 C2 S2 130.76(17) . . ?
C2 C3 N1 112.85(18) . . ?
C2 C3 C4 121.09(18) . . ?
N1 C3 C4 126.05(19) . . ?
F1 C4 C5 120.64(18) . . ?
F1 C4 C3 119.75(17) . . ?
C5 C4 C3 119.62(19) . . ?
F2 C5 C6 120.12(17) . . ?
F2 C5 C4 119.35(18) . . ?
C6 C5 C4 120.52(19) . . ?
C5 C6 C7 120.10(18) . . ?
C5 C6 S3 129.53(16) . . ?
C7 C6 S3 110.36(15) . . ?
N2 C7 C2 127.87(19) . . ?
N2 C7 C6 112.34(17) . . ?
C2 C7 C6 119.73(19) . . ?
N2 C8 S4 126.47(17) . . ?
N2 C8 S3 109.81(15) . . ?
S4 C8 S3 123.71(12) . . ?
O1 C9 H9A 109.5 . . ?
O1 C9 H9B 109.5 . . ?
H9A C9 H9B 109.5 . . ?
O1 C9 H9C 109.5 . . ?
H9A C9 H9C 109.5 . . ?
H9B C9 H9C 109.5 . . ?
O1 C10 C11 108.85(17) . . ?
O1 C10 H10A 109.9 . . ?
C11 C10 H10A 109.9 . . ?
O1 C10 H10B 109.9 . . ?
C11 C10 H10B 109.9 . . ?
H10A C10 H10B 108.3 . . ?
O2 C11 C10 113.64(18) . . ?
O2 C11 H11A 108.8 . . ?
C10 C11 H11A 108.8 . . ?
O2 C11 H11B 108.8 . . ?
C10 C11 H11B 108.8 . . ?
H11A C11 H11B 107.7 . . ?
O2 C12 H12A 109.5 . . ?
O2 C12 H12B 109.5 . . ?
H12A C12 H12B 109.5 . . ?
O2 C12 H12C 109.5 . . ?
H12A C12 H12C 109.5 . . ?
H12B C12 H12C 109.5 . . ?

loop_
_geom_bond_atom_site_label_1
_geom_bond_atom_site_label_2
_geom_bond_distance
_geom_bond_site_symmetry_2
_geom_bond_publ_flag
S1 C1 1.646(2) . ?
S2 C2 1.743(2) . ?
S2 C1 1.765(2) . ?
S3 C6 1.742(2) . ?
S3 C8 1.756(2) . ?
S4 C8 1.651(2) . ?
F1 C4 1.347(2) . ?
F2 C5 1.353(2) . ?
O1 C10 1.426(3) . ?
O1 C9 1.439(3) . ?
O2 C11 1.440(3) . ?
O2 C12 1.437(2) . ?
N1 C1 1.354(3) . ?
N1 C3 1.391(2) . ?
N1 H1 0.83(3) . ?
N2 C8 1.354(3) . ?
N2 C7 1.382(3) . ?
N2 H2 0.80(2) . ?
C2 C3 1.389(3) . ?
C2 C7 1.393(3) . ?
C3 C4 1.387(3) . ?
C4 C5 1.372(3) . ?
C5 C6 1.381(3) . ?
C6 C7 1.399(3) . ?
C9 H9A 0.9800 . ?
C9 H9B 0.9800 . ?
C9 H9C 0.9800 . ?
C10 C11 1.498(3) . ?
C10 H10A 0.9900 . ?
C10 H10B 0.9900 . ?
C11 H11A 0.9900 . ?
C11 H11B 0.9900 . ?
C12 H12A 0.9800 . ?
C12 H12B 0.9800 . ?
C12 H12C 0.9800 . ?
